data_7115424
loop_
_publ_author_name
'Simanis, Justin A.'
'Law, C. Marshall'
'Woodall, Erica L.'
'Hamaker, Christopher G.'
'Goodell, John R.'
'Mitchell, T. Andrew'

_publ_section_title
;
 Investigation of oxidopyrylium-alkene [5+2] cycloaddition conjugate
 addition cascade (C^3^) sequences
;
_journal_coden_ASTM CHCOFS
_journal_issue 65
_journal_name_full
;
 Chemical Communications (Cambridge, United Kingdom)
;
_journal_page_first 9130
_journal_page_last 9133
_journal_paper_doi 10.1039/c4cc04163a
_journal_volume 50
_journal_year 2014
_chemical_absolute_configuration unk
_chemical_compound_source 'synthesis as described'
_chemical_formula_moiety 'C18 H20 O4'
_chemical_formula_sum 'C18 H20 O4'
_chemical_formula_weight 300.34
_space_group_IT_number 4
_symmetry_cell_setting monoclinic
_symmetry_Int_Tables_number 4
_symmetry_space_group_name_Hall 'P 2yb'
_symmetry_space_group_name_H-M 'P 1 21 1'
_atom_sites_solution_hydrogens geom
_atom_sites_solution_primary direct
_atom_sites_solution_secondary difmap
_audit_creation_date 2014-03-06T08:55:42-00:00
_audit_creation_method 'WinGX routine CIF_UPDATE'
_cell_angle_alpha 90
_cell_angle_beta 93.306(2)
_cell_angle_gamma 90
_cell_formula_units_Z 2
_cell_length_a 9.8857(3)
_cell_length_b 7.1169(2)
_cell_length_c 10.7398(4)
_cell_measurement_reflns_used 9930
_cell_measurement_temperature 100(2)
_cell_measurement_theta_max 26.7069
_cell_measurement_theta_min 2.7233
_cell_measurement_wavelength 0.71073
_cell_volume 754.35(4)
_computing_cell_refinement 'Bruker SAINT'
_computing_data_collection 'Bruker APEX2'
_computing_data_reduction 'Bruker SAINT'
_computing_molecular_graphics 'Ortep-3 for Windows (Farrugia, 1997)'
_computing_publication_material 'WinGX publication routines (Farrugia, 1999)'
_computing_structure_refinement 'SHELXL-97 (Sheldrick, 1997)'
_computing_structure_solution 'SIR92 (Giacovazzo et al, 1993)'
_diffrn_ambient_temperature 100(2)
_diffrn_measured_fraction_theta_full 0.999
_diffrn_measured_fraction_theta_max 0.999
_diffrn_measurement_device_type 'Bruker APEX-II CCD'
_diffrn_measurement_method '\f and \w scans'
_diffrn_radiation_monochromator graphite
_diffrn_radiation_probe x-ray
_diffrn_radiation_type MoK\a
_diffrn_radiation_wavelength 0.71073
_diffrn_reflns_av_R_equivalents 0.021
_diffrn_reflns_av_unetI/netI 0.012
_diffrn_reflns_limit_h_max 12
_diffrn_reflns_limit_h_min -12
_diffrn_reflns_limit_k_max 9
_diffrn_reflns_limit_k_min -9
_diffrn_reflns_limit_l_max 13
_diffrn_reflns_limit_l_min -13
_diffrn_reflns_number 21489
_diffrn_reflns_theta_full 26.71
_diffrn_reflns_theta_max 26.71
_diffrn_reflns_theta_min 1.9
_exptl_absorpt_coefficient_mu 0.093
_exptl_absorpt_correction_T_max 0.9902
_exptl_absorpt_correction_T_min 0.9725
_exptl_absorpt_correction_type multi-scan
_exptl_absorpt_process_details 'SADABS V2012/1 (Bruker AXS Inc.)'
_exptl_crystal_colour colorless
_exptl_crystal_density_diffrn 1.322
_exptl_crystal_density_method 'not measured'
_exptl_crystal_description prism
_exptl_crystal_F_000 320
_exptl_crystal_size_max 0.303
_exptl_crystal_size_mid 0.124
_exptl_crystal_size_min 0.106
_refine_diff_density_max 0.233
_refine_diff_density_min -0.156
_refine_diff_density_rms 0.033
_refine_ls_extinction_method none
_refine_ls_goodness_of_fit_ref 1.035
_refine_ls_hydrogen_treatment constr
_refine_ls_matrix_type full
_refine_ls_number_parameters 200
_refine_ls_number_reflns 3190
_refine_ls_number_restraints 1
_refine_ls_restrained_S_all 1.035
_refine_ls_R_factor_all 0.0281
_refine_ls_R_factor_gt 0.0274
_refine_ls_shift/su_max 0
_refine_ls_shift/su_mean 0
_refine_ls_structure_factor_coef Fsqd
_refine_ls_weighting_details 'calc w=1/[\s^2^(Fo^2^)+(0.0426P)^2^+0.1575P] where P=(Fo^2^+2Fc^2^)/3'
_refine_ls_weighting_scheme calc
_refine_ls_wR_factor_gt 0.0703
_refine_ls_wR_factor_ref 0.0709
_reflns_number_gt 3128
_reflns_number_total 3190
_reflns_threshold_expression >2sigma(I)
_cod_data_source_file c4cc04163a3.cif
_cod_data_source_block ch134
_cod_original_sg_symbol_H-M 'P 21'
_cod_database_code 7115424

loop_
_symmetry_equiv_pos_as_xyz
'x, y, z'
'-x, y+1/2, -z'

loop_
_atom_site_label
_atom_site_type_symbol
_atom_site_fract_x
_atom_site_fract_y
_atom_site_fract_z
_atom_site_U_iso_or_equiv
_atom_site_adp_type
_atom_site_occupancy
_atom_site_symmetry_multiplicity
_atom_site_calc_flag
_atom_site_refinement_flags
C1 C 0.17385(11) 0.71022(16) 0.61627(10) 0.0146(2) Uani 1 1 d .
H1 H 0.0986 0.6182 0.6254 0.018 Uiso 1 1 calc R
C2 C 0.13349(11) 0.86883(17) 0.52200(10) 0.0153(2) Uani 1 1 d .
H2 H 0.0338 0.8651 0.5003 0.018 Uiso 1 1 calc R
C3 C 0.17434(12) 1.06179(17) 0.57469(11) 0.0179(2) Uani 1 1 d .
H3A H 0.1729 1.1547 0.506 0.021 Uiso 1 1 calc R
H3B H 0.1078 1.1024 0.6347 0.021 Uiso 1 1 calc R
C4 C 0.31480(12) 1.05686(16) 0.63974(11) 0.0159(2) Uani 1 1 d .
C5 C 0.34869(11) 0.87416(17) 0.70683(10) 0.0148(2) Uani 1 1 d .
C7 C 0.44047(12) 0.88223(19) 0.82482(11) 0.0196(2) Uani 1 1 d .
H7A H 0.3887 0.9142 0.8981 0.024 Uiso 1 1 calc R
H7B H 0.5138 0.9754 0.8171 0.024 Uiso 1 1 calc R
C8 C 0.49711(13) 0.6826(2) 0.83482(12) 0.0248(3) Uani 1 1 d .
H8A H 0.4303 0.5956 0.8688 0.03 Uiso 1 1 calc R
H8B H 0.5815 0.6791 0.889 0.03 Uiso 1 1 calc R
C9 C 0.52503(13) 0.63087(19) 0.69969(12) 0.0230(3) Uani 1 1 d .
H9A H 0.517 0.4935 0.6868 0.028 Uiso 1 1 calc R
H9B H 0.6174 0.6707 0.68 0.028 Uiso 1 1 calc R
C10 C 0.41696(12) 0.73649(16) 0.61617(11) 0.0152(2) Uani 1 1 d .
H10 H 0.4611 0.8084 0.5496 0.018 Uiso 1 1 calc R
C11 C 0.29709(11) 0.61949(16) 0.55895(10) 0.0146(2) Uani 1 1 d .
H11 H 0.3059 0.4827 0.579 0.018 Uiso 1 1 calc R
C12 C 0.26943(12) 0.65525(17) 0.42084(10) 0.0155(2) Uani 1 1 d .
H12 H 0.3554 0.6529 0.3761 0.019 Uiso 1 1 calc R
C16 C 0.17042(11) 0.47826(18) 0.24869(11) 0.0164(2) Uani 1 1 d .
C17 C 0.13408(12) 0.29735(18) 0.21185(11) 0.0182(2) Uani 1 1 d .
H17 H 0.116 0.2051 0.2726 0.022 Uiso 1 1 calc R
C18 C 0.12422(12) 0.25162(19) 0.08589(12) 0.0203(3) Uani 1 1 d .
H18 H 0.0991 0.1277 0.0611 0.024 Uiso 1 1 calc R
C19 C 0.15074(12) 0.3849(2) -0.00453(11) 0.0201(3) Uani 1 1 d .
C20 C 0.18628(12) 0.56546(18) 0.03432(11) 0.0205(3) Uani 1 1 d .
H20 H 0.2042 0.6578 -0.0264 0.025 Uiso 1 1 calc R
C21 C 0.19632(12) 0.61452(18) 0.16034(11) 0.0185(2) Uani 1 1 d .
H21 H 0.2204 0.7387 0.1853 0.022 Uiso 1 1 calc R
C22 C 0.14104(15) 0.3329(2) -0.14124(11) 0.0287(3) Uani 1 1 d .
H22A H 0.1418 0.1957 -0.1497 0.043 Uiso 1 1 calc R
H22B H 0.2184 0.3861 -0.1822 0.043 Uiso 1 1 calc R
H22C H 0.0567 0.383 -0.1805 0.043 Uiso 1 1 calc R
O6 O 0.22219(8) 0.78580(12) 0.73320(7) 0.01583(18) Uani 1 1 d .
O13 O 0.20786(8) 0.83450(12) 0.41208(7) 0.01797(18) Uani 1 1 d .
O14 O 0.39475(9) 1.18500(13) 0.63542(9) 0.0231(2) Uani 1 1 d .
O15 O 0.17939(8) 0.51056(13) 0.37627(7) 0.01780(18) Uani 1 1 d .

loop_
_atom_site_aniso_label
_atom_site_aniso_U_11
_atom_site_aniso_U_22
_atom_site_aniso_U_33
_atom_site_aniso_U_23
_atom_site_aniso_U_13
_atom_site_aniso_U_12
C1 0.0155(5) 0.0148(5) 0.0135(5) -0.0011(4) 0.0003(4) -0.0030(4)
C2 0.0139(5) 0.0179(5) 0.0143(5) -0.0012(4) 0.0014(4) 0.0004(4)
C3 0.0196(5) 0.0156(6) 0.0184(5) -0.0010(4) 0.0007(4) 0.0036(5)
C4 0.0179(5) 0.0145(6) 0.0156(5) -0.0043(4) 0.0049(4) 0.0012(4)
C5 0.0150(5) 0.0149(5) 0.0144(5) -0.0022(4) 0.0014(4) -0.0022(4)
C7 0.0191(5) 0.0247(6) 0.0148(5) -0.0021(5) -0.0022(4) -0.0047(5)
C8 0.0216(6) 0.0274(7) 0.0244(6) 0.0055(5) -0.0073(5) -0.0028(5)
C9 0.0170(5) 0.0211(6) 0.0302(6) -0.0033(5) -0.0062(5) 0.0032(5)
C10 0.0143(5) 0.0149(5) 0.0166(5) -0.0014(4) 0.0012(4) -0.0007(4)
C11 0.0160(5) 0.0121(5) 0.0157(5) -0.0006(4) -0.0008(4) -0.0010(4)
C12 0.0155(5) 0.0159(5) 0.0151(5) -0.0022(4) 0.0009(4) -0.0014(4)
C16 0.0118(5) 0.0229(6) 0.0145(5) -0.0022(5) 0.0001(4) 0.0012(4)
C17 0.0152(5) 0.0225(6) 0.0170(5) -0.0001(5) 0.0020(4) -0.0030(5)
C18 0.0185(6) 0.0234(6) 0.0190(6) -0.0046(5) 0.0005(5) -0.0027(5)
C19 0.0160(5) 0.0306(7) 0.0138(5) -0.0029(5) 0.0011(4) -0.0010(5)
C20 0.0197(6) 0.0248(6) 0.0169(5) 0.0028(5) 0.0010(4) 0.0008(5)
C21 0.0180(5) 0.0192(6) 0.0183(6) -0.0005(5) 0.0008(4) 0.0005(5)
C22 0.0337(7) 0.0381(8) 0.0144(6) -0.0042(5) 0.0037(5) -0.0043(6)
O6 0.0155(4) 0.0197(4) 0.0124(4) -0.0018(3) 0.0015(3) -0.0051(3)
O13 0.0233(4) 0.0176(4) 0.0132(4) 0.0011(3) 0.0036(3) 0.0024(3)
O14 0.0221(4) 0.0152(4) 0.0323(5) 0.0007(4) 0.0031(4) -0.0019(4)
O15 0.0189(4) 0.0214(4) 0.0133(4) -0.0030(3) 0.0018(3) -0.0054(3)

loop_
_atom_type_symbol
_atom_type_description
_atom_type_scat_dispersion_real
_atom_type_scat_dispersion_imag
_atom_type_scat_source
C C 0.0033 0.0016 'International Tables Vol C Tables 4.2.6.8 and 6.1.1.4'
H H 0 0 'International Tables Vol C Tables 4.2.6.8 and 6.1.1.4'
O O 0.0106 0.006 'International Tables Vol C Tables 4.2.6.8 and 6.1.1.4'

loop_
_geom_angle_atom_site_label_1
_geom_angle_atom_site_label_2
_geom_angle_atom_site_label_3
_geom_angle
O6 C1 C11 106.17(9)
O6 C1 C2 111.17(9)
C11 C1 C2 102.93(9)
O6 C1 H1 112
C11 C1 H1 112
C2 C1 H1 112
O13 C2 C3 108.51(9)
O13 C2 C1 106.59(9)
C3 C2 C1 111.02(9)
O13 C2 H2 110.2
C3 C2 H2 110.2
C1 C2 H2 110.2
C4 C3 C2 111.36(9)
C4 C3 H3A 109.4
C2 C3 H3A 109.4
C4 C3 H3B 109.4
C2 C3 H3B 109.4
H3A C3 H3B 108
O14 C4 C5 122.58(11)
O14 C4 C3 123.18(11)
C5 C4 C3 114.21(10)
O6 C5 C4 107.29(9)
O6 C5 C7 109.65(9)
C4 C5 C7 118.05(10)
O6 C5 C10 105.05(9)
C4 C5 C10 109.49(9)
C7 C5 C10 106.59(9)
C5 C7 C8 102.86(10)
C5 C7 H7A 111.2
C8 C7 H7A 111.2
C5 C7 H7B 111.2
C8 C7 H7B 111.2
H7A C7 H7B 109.1
C7 C8 C9 103.95(10)
C7 C8 H8A 111
C9 C8 H8A 111
C7 C8 H8B 111
C9 C8 H8B 111
H8A C8 H8B 109
C8 C9 C10 105.96(10)
C8 C9 H9A 110.5
C10 C9 H9A 110.5
C8 C9 H9B 110.5
C10 C9 H9B 110.5
H9A C9 H9B 108.7
C11 C10 C9 117.12(10)
C11 C10 C5 103.70(9)
C9 C10 C5 104.58(9)
C11 C10 H10 110.3
C9 C10 H10 110.3
C5 C10 H10 110.3
C12 C11 C1 102.65(9)
C12 C11 C10 112.94(9)
C1 C11 C10 102.79(9)
C12 C11 H11 112.5
C1 C11 H11 112.5
C10 C11 H11 112.5
O13 C12 O15 111.79(9)
O13 C12 C11 105.63(9)
O15 C12 C11 106.34(9)
O13 C12 H12 111
O15 C12 H12 111
C11 C12 H12 111
O15 C16 C17 115.85(11)
O15 C16 C21 123.68(11)
C17 C16 C21 120.47(11)
C16 C17 C18 119.82(12)
C16 C17 H17 120.1
C18 C17 H17 120.1
C17 C18 C19 120.91(12)
C17 C18 H18 119.5
C19 C18 H18 119.5
C20 C19 C18 118.34(11)
C20 C19 C22 121.26(12)
C18 C19 C22 120.41(12)
C19 C20 C21 121.67(12)
C19 C20 H20 119.2
C21 C20 H20 119.2
C16 C21 C20 118.79(12)
C16 C21 H21 120.6
C20 C21 H21 120.6
C19 C22 H22A 109.5
C19 C22 H22B 109.5
H22A C22 H22B 109.5
C19 C22 H22C 109.5
H22A C22 H22C 109.5
H22B C22 H22C 109.5
C1 O6 C5 104.02(8)
C12 O13 C2 109.57(9)
C16 O15 C12 117.03(9)

loop_
_geom_bond_atom_site_label_1
_geom_bond_atom_site_label_2
_geom_bond_distance
C1 O6 1.4232(13)
C1 C11 1.5384(16)
C1 C2 1.5530(16)
C1 H1 1
C2 O13 1.4470(13)
C2 C3 1.5306(16)
C2 H2 1
C3 C4 1.5184(16)
C3 H3A 0.99
C3 H3B 0.99
C4 O14 1.2095(15)
C4 C5 1.5147(16)
C5 O6 1.4423(13)
C5 C7 1.5164(15)
C5 C10 1.5618(16)
C7 C8 1.5287(19)
C7 H7A 0.99
C7 H7B 0.99
C8 C9 1.5376(19)
C8 H8A 0.99
C8 H8B 0.99
C9 C10 1.5494(16)
C9 H9A 0.99
C9 H9B 0.99
C10 C11 1.5464(15)
C10 H10 1
C11 C12 1.5142(15)
C11 H11 1
C12 O13 1.4143(14)
C12 O15 1.4257(14)
C12 H12 1
C16 O15 1.3871(13)
C16 C17 1.3881(18)
C16 C21 1.3908(17)
C17 C18 1.3893(16)
C17 H17 0.95
C18 C19 1.3932(19)
C18 H18 0.95
C19 C20 1.3899(18)
C19 C22 1.5119(16)
C20 C21 1.3957(16)
C20 H20 0.95
C21 H21 0.95
C22 H22A 0.98
C22 H22B 0.98
C22 H22C 0.98

loop_
_geom_hbond_atom_site_label_D
_geom_hbond_atom_site_label_H
_geom_hbond_atom_site_label_A
_geom_hbond_distance_DH
_geom_hbond_distance_HA
_geom_hbond_distance_DA
_geom_hbond_angle_DHA
_geom_hbond_site_symmetry_A
C9 H9A O14 0.99 2.55 3.4788(16) 156 1_545
C11 H11 O14 1 2.36 3.3282(15) 163 1_545
C12 H12 O14 1 2.49 3.4150(14) 153.5 2_646

loop_
_geom_torsion_atom_site_label_1
_geom_torsion_atom_site_label_2
_geom_torsion_atom_site_label_3
_geom_torsion_atom_site_label_4
_geom_torsion
O6 C1 C2 O13 125.58(10)
C11 C1 C2 O13 12.30(11)
O6 C1 C2 C3 7.59(13)
C11 C1 C2 C3 -105.69(10)
O13 C2 C3 C4 -74.35(11)
C1 C2 C3 C4 42.48(13)
C2 C3 C4 O14 142.95(11)
C2 C3 C4 C5 -34.83(13)
O14 C4 C5 O6 159.21(10)
C3 C4 C5 O6 -23.00(12)
O14 C4 C5 C7 34.82(16)
C3 C4 C5 C7 -147.39(10)
O14 C4 C5 C10 -87.30(13)
C3 C4 C5 C10 90.49(11)
O6 C5 C7 C8 78.97(11)
C4 C5 C7 C8 -157.82(10)
C10 C5 C7 C8 -34.23(12)
C5 C7 C8 C9 40.44(12)
C7 C8 C9 C10 -31.51(12)
C8 C9 C10 C11 -103.76(12)
C8 C9 C10 C5 10.33(12)
O6 C5 C10 C11 21.76(11)
C4 C5 C10 C11 -93.18(10)
C7 C5 C10 C11 138.07(10)
O6 C5 C10 C9 -101.49(10)
C4 C5 C10 C9 143.57(10)
C7 C5 C10 C9 14.83(12)
O6 C1 C11 C12 -145.50(9)
C2 C1 C11 C12 -28.61(11)
O6 C1 C11 C10 -28.08(11)
C2 C1 C11 C10 88.82(10)
C9 C10 C11 C12 -132.19(11)
C5 C10 C11 C12 113.23(10)
C9 C10 C11 C1 117.93(11)
C5 C10 C11 C1 3.35(11)
C1 C11 C12 O13 36.15(11)
C10 C11 C12 O13 -73.81(11)
C1 C11 C12 O15 -82.78(10)
C10 C11 C12 O15 167.26(9)
O15 C16 C17 C18 -179.22(10)
C21 C16 C17 C18 0.37(17)
C16 C17 C18 C19 0.18(18)
C17 C18 C19 C20 -0.51(18)
C17 C18 C19 C22 179.38(11)
C18 C19 C20 C21 0.29(18)
C22 C19 C20 C21 -179.59(11)
O15 C16 C21 C20 178.97(10)
C17 C16 C21 C20 -0.58(17)
C19 C20 C21 C16 0.25(18)
C11 C1 O6 C5 43.26(11)
C2 C1 O6 C5 -67.98(11)
C4 C5 O6 C1 76.19(10)
C7 C5 O6 C1 -154.46(9)
C10 C5 O6 C1 -40.26(11)
O15 C12 O13 C2 85.72(11)
C11 C12 O13 C2 -29.53(11)
C3 C2 O13 C12 130.06(9)
C1 C2 O13 C12 10.42(12)
C17 C16 O15 C12 152.92(10)
C21 C16 O15 C12 -26.65(16)
O13 C12 O15 C16 83.92(12)
C11 C12 O15 C16 -161.27(9)
